data_2201538
loop_
_publ_author_name
'Zhuang, Jun-Peng'
'Zheng, Yan'
'Zhang, Wen-Qin'

_publ_section_title
<i>r</i>-1,<i>c</i>-2,<i>t</i>-3,<i>t</i>-4-1-(2-Benzoxazolyl)-2-biphenyl-4-phenyl-3-pyridinylcyclobutane
_journal_issue 7
_journal_name_full 'Acta Crystallographica Section E'
_journal_page_first o720
_journal_page_last o722
_journal_paper_doi 10.1107/S1600536802009418
_journal_volume 58
_journal_year 2002
_chemical_formula_iupac 'C34 H26 N2 O'
_chemical_formula_moiety 'C34 H26 N2 O'
_chemical_formula_sum 'C34 H26 N2 O'
_chemical_formula_weight 478.57
_chemical_name_systematic
;
r-1,c-2,t-3,t-4-1-(2-benzoxazolyl)-2-biphenyl-4-phenyl-3-
pyridinylcyclobutane
;
_space_group_IT_number 14
_symmetry_cell_setting monoclinic
_symmetry_space_group_name_Hall '-P 2ybc'
_symmetry_space_group_name_H-M 'P 1 21/c 1'
_cell_angle_alpha 90.00
_cell_angle_beta 107.273(7)
_cell_angle_gamma 90.00
_cell_formula_units_Z 4
_cell_length_a 12.661(5)
_cell_length_b 19.247(7)
_cell_length_c 11.010(4)
_cell_measurement_reflns_used 93
_cell_measurement_temperature 293(2)
_cell_measurement_theta_max 24.7
_cell_measurement_theta_min 2.34
_cell_volume 2562.0(17)
_computing_cell_refinement SMART
_computing_data_collection 'SMART (Bruker, 1997)'
_computing_data_reduction 'SHELXTL (Bruker, 1997)'
_computing_molecular_graphics SHELXTL
_computing_publication_material SHELXTL
_computing_structure_refinement 'SHELXL97 (Sheldrick, 1997)'
_computing_structure_solution 'SHELXS97 (Sheldrick, 1997)'
_diffrn_ambient_temperature 293(2)
_diffrn_measured_fraction_theta_full 1.000
_diffrn_measured_fraction_theta_max 1.000
_diffrn_measurement_device_type 'Bruker CCD area-detector'
_diffrn_measurement_method '\f and \w'
_diffrn_radiation_monochromator graphite
_diffrn_radiation_source 'fine-focus sealed tube'
_diffrn_radiation_type MoK\a
_diffrn_radiation_wavelength 0.71073
_diffrn_reflns_av_R_equivalents 0.0820
_diffrn_reflns_av_sigmaI/netI 0.1056
_diffrn_reflns_limit_h_max 14
_diffrn_reflns_limit_h_min -15
_diffrn_reflns_limit_k_max 20
_diffrn_reflns_limit_k_min -22
_diffrn_reflns_limit_l_max 12
_diffrn_reflns_limit_l_min -13
_diffrn_reflns_number 10446
_diffrn_reflns_theta_full 25.03
_diffrn_reflns_theta_max 25.03
_diffrn_reflns_theta_min 1.99
_exptl_absorpt_coefficient_mu 0.075
_exptl_absorpt_correction_T_max 0.9889
_exptl_absorpt_correction_T_min 0.9743
_exptl_absorpt_correction_type multi-scan
_exptl_absorpt_process_details '(SADABS; Bruker, 1997)'
_exptl_crystal_colour colorless
_exptl_crystal_density_diffrn 1.241
_exptl_crystal_density_method 'not measured'
_exptl_crystal_description plate
_exptl_crystal_F_000 1008
_exptl_crystal_size_max 0.35
_exptl_crystal_size_mid 0.25
_exptl_crystal_size_min 0.15
_refine_diff_density_max 0.156
_refine_diff_density_min -0.164
_refine_ls_extinction_coef 0.0023(4)
_refine_ls_extinction_method SHELXL97
_refine_ls_goodness_of_fit_ref 0.980
_refine_ls_hydrogen_treatment constr
_refine_ls_matrix_type full
_refine_ls_number_parameters 335
_refine_ls_number_reflns 4517
_refine_ls_number_restraints 0
_refine_ls_restrained_S_all 0.980
_refine_ls_R_factor_all 0.1533
_refine_ls_R_factor_gt 0.0465
_refine_ls_shift/su_max <0.001
_refine_ls_shift/su_mean 0.000
_refine_ls_structure_factor_coef Fsqd
_refine_ls_weighting_details 'calc w = 1/[\s^2^(Fo^2^)+(0.038P)^2^] where P = (Fo^2^+2Fc^2^)/3'
_refine_ls_weighting_scheme calc
_refine_ls_wR_factor_ref 0.1147
_reflns_number_gt 1891
_reflns_number_total 4517
_reflns_threshold_expression I>2\s(I)
_cod_data_source_file ob6119.cif
_cod_data_source_block I
_cod_original_cell_volume 2561.8(16)
_cod_original_sg_symbol_H-M 'P 21/c'
_cod_database_code 2201538
_cod_database_fobs_code 2201538

loop_
_symmetry_equiv_pos_as_xyz
'x, y, z'
'-x, y+1/2, -z+1/2'
'-x, -y, -z'
'x, -y-1/2, z-1/2'

loop_
_atom_site_label
_atom_site_fract_x
_atom_site_fract_y
_atom_site_fract_z
_atom_site_U_iso_or_equiv
_atom_site_adp_type
_atom_site_calc_flag
_atom_site_refinement_flags
_atom_site_occupancy
_atom_site_disorder_assembly
_atom_site_disorder_group
_atom_site_type_symbol
O1 0.87292(19) 0.90551(12) 0.1137(2) 0.0540(7) Uani d P 0.50 A 1 O
N1A 0.87292(19) 0.90551(12) 0.1137(2) 0.0540(7) Uani d P 0.50 A 1 N
N2 0.8346(2) 1.28815(14) -0.0255(3) 0.0629(8) Uani d . 1 . . N
N1 0.78546(19) 0.87502(13) 0.2529(2) 0.0595(7) Uani d P 0.50 A 2 N
O1A 0.78546(19) 0.87502(13) 0.2529(2) 0.0595(7) Uani d P 0.50 A 2 O
C1 0.8093(2) 0.99903(15) 0.2248(3) 0.0449(8) Uani d . 1 A . C
H1 0.7789 1.0051 0.2962 0.054 Uiso calc R 1 . . H
C2 0.9066(2) 1.05012(14) 0.2327(3) 0.0419(8) Uani d . 1 . . C
H2 0.9040 1.0879 0.2915 0.050 Uiso calc R 1 . . H
C3 0.8477(2) 1.07406(14) 0.0953(3) 0.0427(8) Uani d . 1 . . C
H3 0.8776 1.0472 0.0374 0.051 Uiso calc R 1 . . H
C4 0.7385(2) 1.03766(14) 0.1025(3) 0.0459(8) Uani d . 1 . . C
H4 0.7123 1.0047 0.0321 0.055 Uiso calc R 1 . . H
C5 0.8259(3) 0.92571(16) 0.2008(3) 0.0505(9) Uani d . 1 . . C
C6 0.8618(3) 0.83397(17) 0.1102(3) 0.0494(8) Uani d . 1 . . C
C7 0.8953(3) 0.7853(2) 0.0375(3) 0.0723(11) Uani d . 1 A . C
H7 0.9344 0.7982 -0.0183 0.087 Uiso calc R 1 . . H
C8 0.8691(3) 0.7180(2) 0.0502(4) 0.0811(12) Uani d . 1 . . C
H8 0.8902 0.6842 0.0017 0.097 Uiso calc R 1 A . H
C9 0.8124(4) 0.6987(2) 0.1331(4) 0.0838(13) Uani d . 1 A . C
H9 0.7949 0.6521 0.1388 0.101 Uiso calc R 1 . . H
C10 0.7808(3) 0.7467(2) 0.2081(4) 0.0770(12) Uani d . 1 . . C
H10 0.7431 0.7337 0.2652 0.092 Uiso calc R 1 A . H
C11 0.8076(3) 0.81485(17) 0.1947(3) 0.0516(9) Uani d . 1 A . C
C12 1.0231(2) 1.02363(14) 0.2637(3) 0.0387(7) Uani d . 1 . . C
C13 1.0917(3) 1.04226(14) 0.1924(3) 0.0469(8) Uani d . 1 . . C
H13 1.0651 1.0714 0.1226 0.056 Uiso calc R 1 . . H
C14 1.1990(3) 1.01841(14) 0.2231(3) 0.0456(8) Uani d . 1 . . C
H14 1.2432 1.0321 0.1732 0.055 Uiso calc R 1 . . H
C15 1.2436(2) 0.97474(15) 0.3259(3) 0.0411(8) Uani d . 1 . . C
C16 1.1735(2) 0.95591(15) 0.3978(3) 0.0483(8) Uani d . 1 . . C
H16 1.1996 0.9265 0.4673 0.058 Uiso calc R 1 . . H
C17 1.0663(2) 0.98033(16) 0.3671(3) 0.0489(8) Uani d . 1 . . C
H17 1.0219 0.9674 0.4171 0.059 Uiso calc R 1 . . H
C18 1.3561(3) 0.94607(17) 0.3537(3) 0.0452(8) Uani d . 1 . . C
C19 1.4403(3) 0.98439(18) 0.3288(3) 0.0644(10) Uani d . 1 . . C
H19 1.4265 1.0293 0.2971 0.077 Uiso calc R 1 . . H
C20 1.5443(3) 0.9559(3) 0.3513(4) 0.0844(13) Uani d . 1 . . C
H20 1.5999 0.9818 0.3335 0.101 Uiso calc R 1 . . H
C21 1.5670(3) 0.8908(3) 0.3986(4) 0.0865(13) Uani d . 1 . . C
H21 1.6373 0.8722 0.4121 0.104 Uiso calc R 1 . . H
C22 1.4858(3) 0.8526(2) 0.4264(3) 0.0807(12) Uani d . 1 . . C
H22 1.5012 0.8083 0.4604 0.097 Uiso calc R 1 . . H
C23 1.3811(3) 0.88034(18) 0.4037(3) 0.0624(10) Uani d . 1 . . C
H23 1.3264 0.8541 0.4226 0.075 Uiso calc R 1 . . H
C24 0.6456(2) 1.08255(15) 0.1129(3) 0.0483(8) Uani d . 1 . . C
C25 0.6441(3) 1.11766(16) 0.2206(3) 0.0636(10) Uani d . 1 . . C
H25 0.7047 1.1148 0.2930 0.076 Uiso calc R 1 . . H
C26 0.5538(4) 1.15730(18) 0.2236(4) 0.0845(13) Uani d . 1 . . C
H26 0.5537 1.1802 0.2979 0.101 Uiso calc R 1 . . H
C27 0.4646(3) 1.1629(2) 0.1172(6) 0.0929(15) Uani d . 1 . . C
H27 0.4037 1.1895 0.1189 0.111 Uiso calc R 1 . . H
C28 0.4657(3) 1.1295(2) 0.0098(5) 0.1088(16) Uani d . 1 . . C
H28 0.4056 1.1335 -0.0630 0.131 Uiso calc R 1 . . H
C29 0.5546(3) 1.08983(19) 0.0072(4) 0.0817(12) Uani d . 1 . . C
H29 0.5537 1.0672 -0.0677 0.098 Uiso calc R 1 . . H
C30 0.8444(2) 1.14866(15) 0.0578(3) 0.0418(8) Uani d . 1 . . C
C31 0.8907(3) 1.20190(17) 0.1389(3) 0.0554(9) Uani d . 1 . . C
H31 0.9268 1.1927 0.2240 0.066 Uiso calc R 1 . . H
C32 0.8836(3) 1.26948(18) 0.0936(4) 0.0633(10) Uani d . 1 . . C
H32 0.9156 1.3043 0.1513 0.076 Uiso calc R 1 . . H
C33 0.7899(3) 1.23608(19) -0.1024(3) 0.0673(10) Uani d . 1 . . C
H33 0.7536 1.2468 -0.1869 0.081 Uiso calc R 1 . . H
C34 0.7930(3) 1.16731(17) -0.0667(3) 0.0629(10) Uani d . 1 . . C
H34 0.7604 1.1335 -0.1265 0.076 Uiso calc R 1 . . H

loop_
_atom_site_aniso_label
_atom_site_aniso_U_11
_atom_site_aniso_U_22
_atom_site_aniso_U_33
_atom_site_aniso_U_12
_atom_site_aniso_U_13
_atom_site_aniso_U_23
O1 0.0660(18) 0.0429(15) 0.0605(17) -0.0054(13) 0.0304(14) -0.0002(13)
N1A 0.0660(18) 0.0429(15) 0.0605(17) -0.0054(13) 0.0304(14) -0.0002(13)
N2 0.071(2) 0.057(2) 0.056(2) 0.0052(16) 0.0112(17) 0.0032(18)
N1 0.0540(17) 0.0627(18) 0.0642(18) -0.0046(14) 0.0211(14) 0.0096(15)
O1A 0.0540(17) 0.0627(18) 0.0642(18) -0.0046(14) 0.0211(14) 0.0096(15)
C1 0.040(2) 0.053(2) 0.0403(19) 0.0039(16) 0.0107(16) 0.0034(16)
C2 0.044(2) 0.0433(19) 0.0364(19) 0.0090(16) 0.0094(15) 0.0010(15)
C3 0.044(2) 0.045(2) 0.0374(19) 0.0081(15) 0.0093(15) 0.0002(15)
C4 0.046(2) 0.0488(19) 0.0380(19) 0.0032(17) 0.0052(16) -0.0034(16)
C5 0.043(2) 0.047(2) 0.057(2) 0.0008(17) 0.0089(18) 0.0072(19)
C6 0.048(2) 0.042(2) 0.054(2) 0.0041(17) 0.0103(18) 0.0047(19)
C7 0.082(3) 0.063(3) 0.077(3) 0.001(2) 0.031(2) -0.010(2)
C8 0.104(4) 0.054(3) 0.071(3) 0.014(2) 0.005(3) -0.005(2)
C9 0.100(4) 0.049(3) 0.076(3) -0.008(2) -0.014(3) 0.010(2)
C10 0.087(3) 0.064(3) 0.073(3) -0.016(2) 0.013(2) 0.016(2)
C11 0.054(2) 0.043(2) 0.052(2) -0.0011(18) 0.0074(18) 0.0080(18)
C12 0.040(2) 0.0399(18) 0.0353(18) 0.0020(15) 0.0098(15) -0.0020(15)
C13 0.052(2) 0.0428(19) 0.045(2) 0.0054(17) 0.0133(17) 0.0081(16)
C14 0.046(2) 0.0454(19) 0.048(2) 0.0012(16) 0.0173(17) 0.0023(17)
C15 0.041(2) 0.0424(19) 0.0380(19) -0.0006(15) 0.0084(16) -0.0033(16)
C16 0.045(2) 0.059(2) 0.0383(19) 0.0075(17) 0.0078(17) 0.0044(17)
C17 0.043(2) 0.067(2) 0.0384(19) 0.0026(17) 0.0138(16) 0.0058(17)
C18 0.041(2) 0.056(2) 0.0377(19) 0.0023(18) 0.0104(16) -0.0056(17)
C19 0.047(2) 0.084(3) 0.062(2) 0.003(2) 0.0161(19) 0.006(2)
C20 0.044(3) 0.137(4) 0.075(3) 0.007(3) 0.021(2) 0.013(3)
C21 0.054(3) 0.132(4) 0.074(3) 0.033(3) 0.019(2) 0.008(3)
C22 0.071(3) 0.084(3) 0.084(3) 0.029(3) 0.019(3) 0.009(2)
C23 0.047(2) 0.067(3) 0.072(3) 0.0091(19) 0.0156(19) 0.003(2)
C24 0.038(2) 0.048(2) 0.054(2) 0.0020(16) 0.0058(17) 0.0002(18)
C25 0.059(3) 0.067(2) 0.061(3) 0.016(2) 0.013(2) -0.006(2)
C26 0.092(4) 0.071(3) 0.100(4) 0.021(3) 0.044(3) -0.004(2)
C27 0.047(3) 0.079(3) 0.153(5) 0.016(2) 0.028(3) 0.008(3)
C28 0.050(3) 0.112(4) 0.133(5) 0.024(3) -0.021(3) -0.024(3)
C29 0.057(3) 0.092(3) 0.076(3) 0.020(2) -0.012(2) -0.020(2)
C30 0.038(2) 0.050(2) 0.037(2) 0.0055(15) 0.0099(16) -0.0025(17)
C31 0.061(2) 0.053(2) 0.044(2) 0.0065(18) 0.0031(18) 0.0017(19)
C32 0.066(3) 0.051(2) 0.063(3) 0.0023(19) 0.004(2) -0.006(2)
C33 0.092(3) 0.063(3) 0.038(2) 0.010(2) 0.005(2) 0.007(2)
C34 0.088(3) 0.051(2) 0.039(2) 0.0031(19) 0.003(2) 0.0023(19)

loop_
_atom_type_symbol
_atom_type_description
_atom_type_scat_dispersion_real
_atom_type_scat_dispersion_imag
_atom_type_scat_source
C C 0.0033 0.0016 'International Tables Vol C Tables 4.2.6.8 and 6.1.1.4'
H H 0.0000 0.0000 'International Tables Vol C Tables 4.2.6.8 and 6.1.1.4'
N N 0.0061 0.0033 'International Tables Vol C Tables 4.2.6.8 and 6.1.1.4'
O O 0.0106 0.0060 'International Tables Vol C Tables 4.2.6.8 and 6.1.1.4'

loop_
_geom_angle_atom_site_label_1
_geom_angle_atom_site_label_2
_geom_angle_atom_site_label_3
_geom_angle
_geom_angle_publ_flag
C5 O1 C6 104.3(3) y
C32 N2 C33 114.4(3) ?
C5 N1 C11 105.1(3) y
C5 C1 C2 117.8(3) y
C5 C1 C4 112.3(2) y
C2 C1 C4 89.4(2) y
C5 C1 H1 111.8 ?
C2 C1 H1 111.8 ?
C4 C1 H1 111.8 ?
C12 C2 C3 118.7(2) y
C12 C2 C1 120.4(2) y
C3 C2 C1 89.4(2) y
C12 C2 H2 108.9 ?
C3 C2 H2 108.9 ?
C1 C2 H2 108.9 ?
C30 C3 C2 121.6(3) y
C30 C3 C4 119.4(2) y
C2 C3 C4 89.6(2) y
C30 C3 H3 108.2 ?
C2 C3 H3 108.2 ?
C4 C3 H3 108.2 ?
C24 C4 C1 118.2(2) y
C24 C4 C3 118.1(2) y
C1 C4 C3 88.2(2) y
C24 C4 H4 110.2 ?
C1 C4 H4 110.2 ?
C3 C4 H4 110.2 ?
N1 C5 O1 114.5(3) y
N1 C5 C1 123.0(3) y
O1 C5 C1 122.1(3) y
C11 C6 C7 121.2(3) y
C11 C6 O1 108.6(3) y
C7 C6 O1 130.2(3) y
C8 C7 C6 117.6(4) ?
C8 C7 H7 121.2 ?
C6 C7 H7 121.2 ?
C7 C8 C9 121.4(4) ?
C7 C8 H8 119.3 ?
C9 C8 H8 119.3 ?
C8 C9 C10 121.4(4) ?
C8 C9 H9 119.3 ?
C10 C9 H9 119.3 ?
C11 C10 C9 116.9(4) ?
C11 C10 H10 121.6 ?
C9 C10 H10 121.6 ?
C6 C11 C10 121.5(4) y
C6 C11 N1 107.5(3) y
C10 C11 N1 130.9(4) y
C13 C12 C17 117.5(3) ?
C13 C12 C2 121.6(3) ?
C17 C12 C2 120.9(3) ?
C14 C13 C12 121.0(3) ?
C14 C13 H13 119.5 ?
C12 C13 H13 119.5 ?
C13 C14 C15 122.3(3) ?
C13 C14 H14 118.9 ?
C15 C14 H14 118.9 ?
C14 C15 C16 116.4(3) ?
C14 C15 C18 122.0(3) ?
C16 C15 C18 121.4(3) ?
C17 C16 C15 121.0(3) ?
C17 C16 H16 119.5 ?
C15 C16 H16 119.5 ?
C16 C17 C12 121.7(3) ?
C16 C17 H17 119.1 ?
C12 C17 H17 119.1 ?
C23 C18 C19 117.8(3) ?
C23 C18 C15 121.4(3) ?
C19 C18 C15 120.8(3) ?
C20 C19 C18 120.1(3) ?
C20 C19 H19 120.0 ?
C18 C19 H19 120.0 ?
C21 C20 C19 121.2(4) ?
C21 C20 H20 119.4 ?
C19 C20 H20 119.4 ?
C20 C21 C22 119.7(4) ?
C20 C21 H21 120.2 ?
C22 C21 H21 120.2 ?
C21 C22 C23 119.7(4) ?
C21 C22 H22 120.1 ?
C23 C22 H22 120.1 ?
C18 C23 C22 121.4(3) ?
C18 C23 H23 119.3 ?
C22 C23 H23 119.3 ?
C25 C24 C29 117.2(3) ?
C25 C24 C4 124.5(3) ?
C29 C24 C4 118.3(3) ?
C24 C25 C26 121.1(3) ?
C24 C25 H25 119.4 ?
C26 C25 H25 119.4 ?
C27 C26 C25 120.1(4) ?
C27 C26 H26 120.0 ?
C25 C26 H26 120.0 ?
C28 C27 C26 119.5(4) ?
C28 C27 H27 120.3 ?
C26 C27 H27 120.3 ?
C27 C28 C29 120.5(4) ?
C27 C28 H28 119.8 ?
C29 C28 H28 119.8 ?
C28 C29 C24 121.7(4) ?
C28 C29 H29 119.2 ?
C24 C29 H29 119.2 ?
C31 C30 C34 115.9(3) ?
C31 C30 C3 124.6(3) ?
C34 C30 C3 119.5(3) ?
C30 C31 C32 119.8(3) ?
C30 C31 H31 120.1 ?
C32 C31 H31 120.1 ?
N2 C32 C31 124.9(3) ?
N2 C32 H32 117.5 ?
C31 C32 H32 117.5 ?
N2 C33 C34 125.0(3) ?
N2 C33 H33 117.5 ?
C34 C33 H33 117.5 ?
C33 C34 C30 119.9(3) ?
C33 C34 H34 120.1 ?
C30 C34 H34 120.1 ?

loop_
_geom_bond_atom_site_label_1
_geom_bond_atom_site_label_2
_geom_bond_site_symmetry_2
_geom_bond_distance
_geom_bond_publ_flag
O1 C5 . 1.329(3) y
O1 C6 . 1.384(3) y
N2 C32 . 1.323(4) ?
N2 C33 . 1.325(4) ?
N1 C5 . 1.310(3) y
N1 C11 . 1.392(3) y
C1 C5 . 1.462(4) y
C1 C2 . 1.558(4) y
C1 C4 . 1.566(4) y
C1 H1 . 0.9800 ?
C2 C12 . 1.502(4) y
C2 C3 . 1.545(4) y
C2 H2 . 0.9800 ?
C3 C30 . 1.491(4) y
C3 C4 . 1.572(4) y
C3 H3 . 0.9800 ?
C4 C24 . 1.491(4) y
C4 H4 . 0.9800 ?
C6 C11 . 1.360(4) y
C6 C7 . 1.378(4) ?
C7 C8 . 1.355(4) ?
C7 H7 . 0.9300 ?
C8 C9 . 1.369(5) ?
C8 H8 . 0.9300 ?
C9 C10 . 1.376(5) ?
C9 H9 . 0.9300 ?
C10 C11 . 1.373(4) ?
C10 H10 . 0.9300 ?
C12 C13 . 1.380(3) ?
C12 C17 . 1.385(4) ?
C13 C14 . 1.378(4) ?
C13 H13 . 0.9300 ?
C14 C15 . 1.388(4) ?
C14 H14 . 0.9300 ?
C15 C16 . 1.401(4) ?
C15 C18 . 1.472(4) ?
C16 C17 . 1.380(4) ?
C16 H16 . 0.9300 ?
C17 H17 . 0.9300 ?
C18 C23 . 1.379(4) ?
C18 C19 . 1.388(4) ?
C19 C20 . 1.380(4) ?
C19 H19 . 0.9300 ?
C20 C21 . 1.353(5) ?
C20 H20 . 0.9300 ?
C21 C22 . 1.370(5) ?
C21 H21 . 0.9300 ?
C22 C23 . 1.381(4) ?
C22 H22 . 0.9300 ?
C23 H23 . 0.9300 ?
C24 C25 . 1.370(4) ?
C24 C29 . 1.381(4) ?
C25 C26 . 1.382(4) ?
C25 H25 . 0.9300 ?
C26 C27 . 1.368(5) ?
C26 H26 . 0.9300 ?
C27 C28 . 1.350(5) ?
C27 H27 . 0.9300 ?
C28 C29 . 1.367(5) ?
C28 H28 . 0.9300 ?
C29 H29 . 0.9300 ?
C30 C31 . 1.371(4) ?
C30 C34 . 1.379(4) ?
C31 C32 . 1.386(4) ?
C31 H31 . 0.9300 ?
C32 H32 . 0.9300 ?
C33 C34 . 1.378(4) ?
C33 H33 . 0.9300 ?
C34 H34 . 0.9300 ?

loop_
_geom_torsion_atom_site_label_1
_geom_torsion_atom_site_label_2
_geom_torsion_atom_site_label_3
_geom_torsion_atom_site_label_4
_geom_torsion
C5 C1 C2 C12 -22.3(4)
C4 C1 C2 C12 -137.4(3)
C5 C1 C2 C3 101.0(3)
C4 C1 C2 C3 -14.0(2)
C12 C2 C3 C30 -96.4(3)
C1 C2 C3 C30 138.8(3)
C12 C2 C3 C4 138.7(3)
C1 C2 C3 C4 14.0(2)
C5 C1 C4 C24 132.7(3)
C2 C1 C4 C24 -107.4(3)
C5 C1 C4 C3 -106.2(3)
C2 C1 C4 C3 13.8(2)
C30 C3 C4 C24 -19.4(4)
C2 C3 C4 C24 107.3(3)
C30 C3 C4 C1 -140.6(3)
C2 C3 C4 C1 -13.9(2)
C11 N1 C5 O1 0.0(4)
C11 N1 C5 C1 172.9(3)
C6 O1 C5 N1 -0.3(4)
C6 O1 C5 C1 -173.4(3)
C2 C1 C5 N1 143.5(3)
C4 C1 C5 N1 -114.8(3)
C2 C1 C5 O1 -44.0(4)
C4 C1 C5 O1 57.7(4)
C5 O1 C6 C11 0.6(3)
C5 O1 C6 C7 -180.0(3)
C11 C6 C7 C8 2.1(5)
O1 C6 C7 C8 -177.3(3)
C6 C7 C8 C9 -0.6(6)
C7 C8 C9 C10 -0.9(6)
C8 C9 C10 C11 0.8(6)
C7 C6 C11 C10 -2.2(5)
O1 C6 C11 C10 177.4(3)
C7 C6 C11 N1 179.9(3)
O1 C6 C11 N1 -0.6(4)
C9 C10 C11 C6 0.7(5)
C9 C10 C11 N1 178.1(3)
C5 N1 C11 C6 0.4(3)
C5 N1 C11 C10 -177.3(3)
C3 C2 C12 C13 23.7(4)
C1 C2 C12 C13 131.6(3)
C3 C2 C12 C17 -157.5(3)
C1 C2 C12 C17 -49.6(4)
C17 C12 C13 C14 0.1(4)
C2 C12 C13 C14 179.0(3)
C12 C13 C14 C15 0.2(4)
C13 C14 C15 C16 -0.1(4)
C13 C14 C15 C18 176.3(3)
C14 C15 C16 C17 -0.4(4)
C18 C15 C16 C17 -176.7(3)
C15 C16 C17 C12 0.7(4)
C13 C12 C17 C16 -0.6(4)
C2 C12 C17 C16 -179.5(3)
C14 C15 C18 C23 -145.3(3)
C16 C15 C18 C23 30.8(4)
C14 C15 C18 C19 34.0(4)
C16 C15 C18 C19 -149.9(3)
C23 C18 C19 C20 1.6(5)
C15 C18 C19 C20 -177.7(3)
C18 C19 C20 C21 -0.6(6)
C19 C20 C21 C22 -0.8(6)
C20 C21 C22 C23 1.2(6)
C19 C18 C23 C22 -1.2(5)
C15 C18 C23 C22 178.1(3)
C21 C22 C23 C18 -0.2(5)
C1 C4 C24 C25 30.5(4)
C3 C4 C24 C25 -73.7(4)
C1 C4 C24 C29 -149.7(3)
C3 C4 C24 C29 106.1(3)
C29 C24 C25 C26 1.4(5)
C4 C24 C25 C26 -178.8(3)
C24 C25 C26 C27 -1.0(6)
C25 C26 C27 C28 -0.1(6)
C26 C27 C28 C29 0.6(7)
C27 C28 C29 C24 -0.1(7)
C25 C24 C29 C28 -0.9(6)
C4 C24 C29 C28 179.3(4)
C2 C3 C30 C31 -0.7(4)
C4 C3 C30 C31 109.0(3)
C2 C3 C30 C34 178.6(3)
C4 C3 C30 C34 -71.7(4)
C34 C30 C31 C32 0.2(4)
C3 C30 C31 C32 179.5(3)
C33 N2 C32 C31 0.5(5)
C30 C31 C32 N2 -0.2(5)
C32 N2 C33 C34 -0.8(5)
N2 C33 C34 C30 0.8(5)
C31 C30 C34 C33 -0.4(5)
C3 C30 C34 C33 -179.8(3)
